data_9012854
loop_
_publ_author_name
'Hawthorne, F. C.'
'Cooper, M. A.'
'Paar, W. H.'

_publ_section_title
;
 The crystal structure of braithwaiteite
;
_journal_name_full 'Journal of Coordination Chemistry'
_journal_page_first 15
_journal_page_last 29
_journal_paper_doi 10.1080/00958970701700961
_journal_volume 61
_journal_year 2008
_chemical_compound_source 'Black Vein, Laurani, Bolivia'
_chemical_formula_sum 'As6 Cu5 H18 Na O34 Sb0.96 Ti1.04'
_chemical_name_mineral Braithwaiteite
_space_group_IT_number 2
_symmetry_space_group_name_Hall '-P 1'
_symmetry_space_group_name_H-M 'P -1'
_cell_angle_alpha 106.973
_cell_angle_beta 104.274
_cell_angle_gamma 93.839
_cell_formula_units_Z 1
_cell_length_a 7.0308
_cell_length_b 9.8823
_cell_length_c 10.6754
_cell_volume 679.756
_database_code_amcsd 0013021
_exptl_crystal_density_diffrn 3.711
_cod_original_formula_sum 'As6 (Sb.96 Ti1.04) Cu5 Na O34 H18'
_cod_database_code 9012854

loop_
_space_group_symop_operation_xyz
x,y,z
-x,-y,-z

loop_
_atom_site_aniso_label
_atom_site_aniso_U_11
_atom_site_aniso_U_22
_atom_site_aniso_U_33
_atom_site_aniso_U_12
_atom_site_aniso_U_13
_atom_site_aniso_U_23
As1 0.01158 0.00838 0.01128 0.00194 0.00300 0.00382
As2 0.01238 0.01489 0.01110 0.00178 0.00301 0.00417
As3 0.01070 0.00859 0.01085 0.00183 0.00261 0.00436
SbM1 0.01010 0.00920 0.01310 0.00217 0.00425 0.00460
TiM1 0.01010 0.00920 0.01310 0.00217 0.00425 0.00460
SbM2 0.00920 0.00960 0.01220 0.00181 0.00258 0.00480
TiM2 0.00920 0.00960 0.01220 0.00181 0.00258 0.00480
Cu1 0.01320 0.01270 0.01070 -0.00080 0.00320 0.00270
Cu2 0.02570 0.02330 0.01560 0.00950 0.00410 0.00960
Cu3 0.01360 0.01500 0.01080 -0.00120 0.00240 0.00450
Cu4 0.02330 0.01030 0.01410 0.00451 0.00782 0.00565
Na 0.04820 0.02070 0.02270 0.00070 0.00400 0.00340
O1 0.01330 0.01110 0.01900 -0.00070 0.00570 0.00320
O2 0.02520 0.00930 0.01040 0.00310 0.00310 0.00180
O3 0.01710 0.01700 0.01270 0.00100 0.00110 0.00860
O4 0.01390 0.01280 0.01720 0.00620 0.00210 0.00270
O5 0.03030 0.01450 0.02780 0.00310 0.01480 0.00690
O6 0.01210 0.02260 0.01160 -0.00060 0.00350 0.00410
O7 0.02820 0.02400 0.01120 0.01080 0.00520 0.00850
O8 0.01550 0.02020 0.01410 0.00340 0.00350 0.00330
O9 0.01930 0.01130 0.01080 0.00470 0.00310 0.00550
O10 0.01120 0.01720 0.01700 -0.00130 0.00230 0.01090
O11 0.01810 0.01070 0.01590 0.00010 0.00730 0.00260
O12 0.01400 0.01650 0.01590 0.00750 0.00560 0.00930
O13 0.00920 0.01750 0.01600 0.00150 0.00170 0.00510
OW1 0.02500 0.02910 0.01870 0.00400 0.00590 0.00550
OW2 0.02830 0.01910 0.01520 0.00880 0.00640 0.00750
OW3 0.07000 0.04400 0.02370 0.02800 0.00440 0.00330
OW4 0.04600 0.02270 0.04000 0.01260 0.00970 0.00350

loop_
_atom_site_label
_atom_site_fract_x
_atom_site_fract_y
_atom_site_fract_z
_atom_site_occupancy
_atom_site_U_iso_or_equiv
_atom_site_type_symbol
_atom_site_attached_hydrogens
As1 0.33679 0.29089 0.14914 1.00000 0.01027 As 0
As2 0.85183 0.64761 0.27315 1.00000 0.01285 As 0
As3 0.29261 0.80421 0.14848 1.00000 0.00982 As 0
SbM1 0.50000 0.00000 0.00000 0.57000 0.01032 Sb 0
TiM1 0.50000 0.00000 0.00000 0.43000 0.01032 Ti 0
SbM2 0.00000 0.00000 0.00000 0.39000 0.01008 Sb 0
TiM2 0.00000 0.00000 0.00000 0.61000 0.01008 Ti 0
Cu1 0.00000 0.50000 0.00000 1.00000 0.01260 Cu 0
Cu2 0.00000 0.50000 0.50000 1.00000 0.02080 Cu 0
Cu3 0.50000 0.50000 0.00000 1.00000 0.01340 Cu 0
Cu4 0.41498 0.60770 0.31466 1.00000 0.01492 Cu 0
Na 0.50000 0.00000 0.50000 1.00000 0.03270 Na 0
O1 0.12510 0.18970 0.13870 1.00000 0.01470 O 0
O2 0.40460 0.41220 0.30700 1.00000 0.01560 O 0
O3 0.29500 0.36910 0.02700 1.00000 0.01530 O 0
O4 0.51860 0.18750 0.14320 1.00000 0.01530 O 0
O5 0.88640 0.82790 0.29750 1.00000 0.02290 O 0
O6 0.60630 0.58470 0.19520 1.00000 0.01590 O 0
O7 0.88540 0.64260 0.43220 1.00000 0.02020 O 0
O8 0.01090 0.56820 0.19360 1.00000 0.01720 O 0
O9 0.36700 0.79350 0.30670 1.00000 0.01340 O 0
O10 0.48870 0.90140 0.13430 1.00000 0.01440 O 0
O11 0.22880 0.64530 0.02630 1.00000 0.01490 O 0
O12 0.10260 0.90330 0.14080 1.00000 0.01400 O 0
O13 0.77890 0.02010 0.06680 1.00000 0.01460 O 0
OW1 -0.09080 0.35020 0.31330 1.00000 0.02480 O 0
OW2 0.34000 0.64270 0.48880 1.00000 0.02010 O 0
OW3 0.25010 0.12240 0.41470 1.00000 0.04840 O 0
OW4 0.73410 0.09030 0.40160 1.00000 0.03750 O 0
H1 0.00600 0.31000 0.26800 1.00000 0.05000 H 0
H2 -0.22100 0.29200 0.27300 1.00000 0.05000 H 0
H3 0.30800 0.73800 0.52700 1.00000 0.05000 H 0
H4 0.45000 0.63700 0.56200 1.00000 0.05000 H 0
H5 0.18300 0.19300 0.46600 1.00000 0.05000 H 0
H6 0.17800 0.09100 0.31800 1.00000 0.05000 H 0
H7 0.68300 0.03300 0.30600 1.00000 0.05000 H 0
H8 0.85100 0.05400 0.44400 1.00000 0.05000 H 0
H9 0.99000 0.85900 0.26200 1.00000 0.05000 H 0

loop_
_cod_changelog_entry_id
_cod_changelog_entry_author
_cod_changelog_entry_date
_cod_changelog_entry_text
1
;cod-tools version 3.8.0
Id: cif_guess_AMCSD_atom_types 9574 2023-05-10 09:00:05Z saulius
;
2023-05-10T18:54:19+03:00
;Derived atom types and hydrogen counts
from atom names that follow the AMCSD naming convention
(Wat == water, O-H == hydroxyl).
;

loop_
_cod_related_entry_id
_cod_related_entry_database
_cod_related_entry_code
1 AMCSD 0013021
